data_7033522
loop_
_publ_author_name
'Silva, Francisco'
'Campello, Maria Paula C.'
'Gano, Lurdes'
'Fernandes, C\'elia'
'Santos, Isabel C.'
'Santos, Isabel'
'Ascenso, Jos\'e R'
'Jo\~ao Ferreira, M'
'Paulo, Ant\'onio'

_publ_section_title
;
 Chemical, radiochemical and biological studies of new gallium(iii)
 complexes with hexadentate chelators.
;
_journal_issue 7
_journal_name_full 'Dalton transactions (Cambridge, England : 2003)'
_journal_page_first 3342
_journal_page_last 3355
_journal_paper_doi 10.1039/c4dt02274b
_journal_volume 44
_journal_year 2015
_chemical_formula_moiety 'C24 H28 Ga N4 O2, Cl O4'
_chemical_formula_sum 'C24 H28 Cl Ga N4 O6'
_chemical_formula_weight 573.67
_chemical_name_systematic
;
 ?
;
_space_group_IT_number 14
_symmetry_cell_setting monoclinic
_symmetry_space_group_name_Hall '-P 2yn'
_symmetry_space_group_name_H-M 'P 1 21/n 1'
_atom_sites_solution_hydrogens geom
_atom_sites_solution_primary direct
_atom_sites_solution_secondary difmap
_audit_creation_method SHELXL-97
_cell_angle_alpha 90.00
_cell_angle_beta 117.5450(10)
_cell_angle_gamma 90.00
_cell_formula_units_Z 8
_cell_length_a 22.5793(5)
_cell_length_b 10.5056(2)
_cell_length_c 23.2529(5)
_cell_measurement_reflns_used 9772
_cell_measurement_temperature 150(2)
_cell_measurement_theta_max 27.13
_cell_measurement_theta_min 2.65
_cell_volume 4890.57(18)
_computing_cell_refinement 'Bruker SAINT'
_computing_data_collection 'Bruker APEX2'
_computing_data_reduction 'Bruker SAINT'
_computing_molecular_graphics ORTEP3(Farrugia,1997)
_computing_publication_material 'WinGX (Farrugia, 1999)'
_computing_structure_refinement 'SHELXL-97 (Sheldrick, 2008)'
_computing_structure_solution 'SIR97 (Altomare, 1999)'
_diffrn_ambient_temperature 150(2)
_diffrn_measured_fraction_theta_full 0.998
_diffrn_measured_fraction_theta_max 0.998
_diffrn_measurement_device_type 'Bruker APEX-II CCD'
_diffrn_measurement_method '\f and \w scans'
_diffrn_radiation_monochromator graphite
_diffrn_radiation_source 'fine-focus sealed tube'
_diffrn_radiation_type MoK\a
_diffrn_radiation_wavelength 0.71073
_diffrn_reflns_av_R_equivalents 0.0444
_diffrn_reflns_av_sigmaI/netI 0.0259
_diffrn_reflns_limit_h_max 19
_diffrn_reflns_limit_h_min -27
_diffrn_reflns_limit_k_max 12
_diffrn_reflns_limit_k_min -12
_diffrn_reflns_limit_l_max 28
_diffrn_reflns_limit_l_min -24
_diffrn_reflns_number 72909
_diffrn_reflns_theta_full 25.68
_diffrn_reflns_theta_max 25.68
_diffrn_reflns_theta_min 3.25
_exptl_absorpt_coefficient_mu 1.283
_exptl_absorpt_correction_T_max 0.8210
_exptl_absorpt_correction_T_min 0.6551
_exptl_absorpt_correction_type multi-scan
_exptl_absorpt_process_details 'sadabs; Sheldrick 2004'
_exptl_crystal_colour violet
_exptl_crystal_density_diffrn 1.558
_exptl_crystal_density_method 'not measured'
_exptl_crystal_description prism
_exptl_crystal_F_000 2368
_exptl_crystal_size_max 0.36
_exptl_crystal_size_mid 0.30
_exptl_crystal_size_min 0.16
_refine_diff_density_max 0.387
_refine_diff_density_min -0.299
_refine_diff_density_rms 0.051
_refine_ls_extinction_method none
_refine_ls_goodness_of_fit_ref 1.046
_refine_ls_hydrogen_treatment mixed
_refine_ls_matrix_type full
_refine_ls_number_parameters 665
_refine_ls_number_reflns 9277
_refine_ls_number_restraints 0
_refine_ls_restrained_S_all 1.046
_refine_ls_R_factor_all 0.0325
_refine_ls_R_factor_gt 0.0252
_refine_ls_shift/su_max 0.002
_refine_ls_shift/su_mean 0.000
_refine_ls_structure_factor_coef Fsqd
_refine_ls_weighting_details 'calc w=1/[\s^2^(Fo^2^)+(0.0257P)^2^+2.6011P] where P=(Fo^2^+2Fc^2^)/3'
_refine_ls_weighting_scheme calc
_refine_ls_wR_factor_gt 0.0588
_refine_ls_wR_factor_ref 0.0609
_reflns_number_gt 8035
_reflns_number_total 9277
_reflns_threshold_expression >2\s(I)
_cod_data_source_file c4dt02274b2.cif
_cod_data_source_block 150_gal4
_cod_depositor_comments 'Adding full bibliography for 7033519--7033522.cif.'
_cod_original_sg_symbol_H-M P21/n
_cod_database_code 7033522

loop_
_symmetry_equiv_pos_as_xyz
'x, y, z'
'-x+1/2, y+1/2, -z+1/2'
'-x, -y, -z'
'x-1/2, -y-1/2, z-1/2'

loop_
_atom_site_label
_atom_site_type_symbol
_atom_site_fract_x
_atom_site_fract_y
_atom_site_fract_z
_atom_site_U_iso_or_equiv
_atom_site_adp_type
_atom_site_occupancy
_atom_site_symmetry_multiplicity
_atom_site_calc_flag
_atom_site_refinement_flags
Ga1 Ga 0.310822(9) 0.000580(18) 0.721128(9) 0.01335(5) Uani 1 1 d .
O1A O 0.23180(6) 0.01337(11) 0.73069(6) 0.0166(3) Uani 1 1 d .
O2A O 0.30230(6) -0.17405(12) 0.70123(6) 0.0181(3) Uani 1 1 d .
N1A N 0.26001(7) 0.06918(14) 0.62617(7) 0.0161(3) Uani 1 1 d .
N2A N 0.33363(7) 0.19711(14) 0.74339(7) 0.0153(3) Uani 1 1 d .
N4A N 0.36056(7) -0.00881(14) 0.82258(7) 0.0152(3) Uani 1 1 d .
N3A N 0.40388(7) 0.00522(14) 0.71943(8) 0.0164(3) Uani 1 1 d .
C1A C 0.16859(9) 0.03473(16) 0.68670(9) 0.0155(4) Uani 1 1 d .
C6A C 0.14660(9) 0.03628(17) 0.61926(9) 0.0167(4) Uani 1 1 d .
C7A C 0.19347(9) 0.00552(18) 0.59174(9) 0.0183(4) Uani 1 1 d .
H7A1 H 0.2003 -0.0878 0.5936 0.022 Uiso 1 1 calc R
H7A2 H 0.1723 0.0311 0.5455 0.022 Uiso 1 1 calc R
C8A C 0.25783(9) 0.21147(17) 0.62528(9) 0.0185(4) Uani 1 1 d .
H8A1 H 0.2125 0.2402 0.5940 0.022 Uiso 1 1 calc R
H8A2 H 0.2897 0.2446 0.6107 0.022 Uiso 1 1 calc R
C9A C 0.27553(9) 0.26513(17) 0.69225(8) 0.0172(4) Uani 1 1 d .
H9A1 H 0.2862 0.3568 0.6934 0.021 Uiso 1 1 calc R
H9A2 H 0.2366 0.2566 0.7008 0.021 Uiso 1 1 calc R
C19A C 0.33905(9) 0.21861(17) 0.80871(8) 0.0187(4) Uani 1 1 d .
H19A H 0.2945 0.2406 0.8042 0.022 Uiso 1 1 calc R
H19B H 0.3692 0.2916 0.8294 0.022 Uiso 1 1 calc R
C20A C 0.36532(8) 0.10384(17) 0.85151(8) 0.0158(4) Uani 1 1 d .
C24A C 0.38252(9) -0.11449(17) 0.85922(9) 0.0181(4) Uani 1 1 d .
H24A H 0.3797 -0.1939 0.8386 0.022 Uiso 1 1 calc R
C23A C 0.40899(9) -0.11090(18) 0.92575(9) 0.0217(4) Uani 1 1 d .
H23A H 0.4242 -0.1866 0.9507 0.026 Uiso 1 1 calc R
C22A C 0.41305(9) 0.00519(19) 0.95564(9) 0.0226(4) Uani 1 1 d .
H22A H 0.4303 0.0099 1.0014 0.027 Uiso 1 1 calc R
C21A C 0.39177(9) 0.11355(18) 0.91832(9) 0.0205(4) Uani 1 1 d .
H21A H 0.3952 0.1942 0.9381 0.025 Uiso 1 1 calc R
C10A C 0.39762(9) 0.22767(17) 0.74217(9) 0.0188(4) Uani 1 1 d .
H10A H 0.4204 0.2982 0.7727 0.023 Uiso 1 1 calc R
H10B H 0.3880 0.2560 0.6981 0.023 Uiso 1 1 calc R
C11A C 0.44292(9) 0.11208(17) 0.76098(9) 0.0191(4) Uani 1 1 d .
H11A H 0.4825 0.1293 0.7544 0.023 Uiso 1 1 calc R
H11B H 0.4585 0.0910 0.8072 0.023 Uiso 1 1 calc R
C12A C 0.43985(9) -0.11792(18) 0.73691(9) 0.0210(4) Uani 1 1 d .
H12A H 0.4473 -0.1441 0.7806 0.025 Uiso 1 1 calc R
H12B H 0.4840 -0.1082 0.7381 0.025 Uiso 1 1 calc R
C13A C 0.40026(9) -0.21856(18) 0.68842(9) 0.0205(4) Uani 1 1 d .
C18A C 0.33286(9) -0.23854(17) 0.67229(8) 0.0180(4) Uani 1 1 d .
C17A C 0.29710(10) -0.33267(18) 0.62667(9) 0.0238(4) Uani 1 1 d .
H17A H 0.2509 -0.3444 0.6137 0.029 Uiso 1 1 calc R
C16A C 0.32855(12) -0.4086(2) 0.60044(10) 0.0318(5) Uani 1 1 d .
H16A H 0.3039 -0.4731 0.5702 0.038 Uiso 1 1 calc R
C15A C 0.39521(12) -0.3919(2) 0.61760(11) 0.0343(5) Uani 1 1 d .
H15A H 0.4167 -0.4452 0.5999 0.041 Uiso 1 1 calc R
C14A C 0.43040(11) -0.2963(2) 0.66094(10) 0.0283(5) Uani 1 1 d .
H14A H 0.4761 -0.2834 0.6722 0.034 Uiso 1 1 calc R
C5A C 0.07963(9) 0.05769(18) 0.57711(9) 0.0217(4) Uani 1 1 d .
H5A H 0.0653 0.0597 0.5317 0.026 Uiso 1 1 calc R
C4A C 0.03299(10) 0.07624(19) 0.59961(10) 0.0257(4) Uani 1 1 d .
H4A H -0.0127 0.0904 0.5701 0.031 Uiso 1 1 calc R
C3A C 0.05434(9) 0.07376(18) 0.66594(10) 0.0229(4) Uani 1 1 d .
H3A H 0.0230 0.0859 0.6820 0.027 Uiso 1 1 calc R
C2A C 0.12069(9) 0.05380(17) 0.70869(9) 0.0181(4) Uani 1 1 d .
H2A H 0.1344 0.0529 0.7540 0.022 Uiso 1 1 calc R
Ga2 Ga 0.214434(9) 0.091569(18) 0.310321(9) 0.01329(5) Uani 1 1 d .
O1B O 0.22026(6) 0.10255(12) 0.23152(6) 0.0166(3) Uani 1 1 d .
O2B O 0.19574(6) -0.08330(11) 0.30374(6) 0.0188(3) Uani 1 1 d .
N1B N 0.11696(7) 0.16170(15) 0.26349(7) 0.0180(3) Uani 1 1 d .
N2B N 0.23811(7) 0.28920(14) 0.32950(7) 0.0154(3) Uani 1 1 d .
N3B N 0.21611(8) 0.10029(14) 0.40223(7) 0.0160(3) Uani 1 1 d .
N4B N 0.31839(7) 0.08188(14) 0.35625(7) 0.0146(3) Uani 1 1 d .
C1B C 0.17205(9) 0.11819(16) 0.17062(8) 0.0166(4) Uani 1 1 d .
C6B C 0.10333(9) 0.11340(17) 0.15263(9) 0.0190(4) Uani 1 1 d .
C7B C 0.07807(9) 0.09114(19) 0.20137(9) 0.0216(4) Uani 1 1 d .
H7B1 H 0.0307 0.1177 0.1822 0.026 Uiso 1 1 calc R
H7B2 H 0.0801 -0.0011 0.2108 0.026 Uiso 1 1 calc R
C8B C 0.11675(9) 0.30338(18) 0.25706(9) 0.0206(4) Uani 1 1 d .
H8B1 H 0.1019 0.3424 0.2870 0.025 Uiso 1 1 calc R
H8B2 H 0.0843 0.3277 0.2123 0.025 Uiso 1 1 calc R
C9B C 0.18539(9) 0.35546(17) 0.27216(9) 0.0183(4) Uani 1 1 d .
H9B1 H 0.1935 0.3430 0.2342 0.022 Uiso 1 1 calc R
H9B2 H 0.1870 0.4479 0.2810 0.022 Uiso 1 1 calc R
C10B C 0.23614(9) 0.32395(17) 0.39083(8) 0.0184(4) Uani 1 1 d .
H10C H 0.1903 0.3507 0.3808 0.022 Uiso 1 1 calc R
H10D H 0.2666 0.3965 0.4116 0.022 Uiso 1 1 calc R
C11B C 0.25689(9) 0.21219(17) 0.43698(8) 0.0182(4) Uani 1 1 d .
H11C H 0.3049 0.1935 0.4526 0.022 Uiso 1 1 calc R
H11D H 0.2499 0.2325 0.4750 0.022 Uiso 1 1 calc R
C12B C 0.24067(9) -0.01931(17) 0.43987(9) 0.0192(4) Uani 1 1 d .
H12C H 0.2426 -0.0085 0.4830 0.023 Uiso 1 1 calc R
H12D H 0.2865 -0.0369 0.4466 0.023 Uiso 1 1 calc R
C13B C 0.19647(9) -0.13064(18) 0.40593(9) 0.0197(4) Uani 1 1 d .
C18B C 0.17594(9) -0.15492(17) 0.33981(9) 0.0171(4) Uani 1 1 d .
C17B C 0.13633(9) -0.26178(18) 0.31118(10) 0.0235(4) Uani 1 1 d .
H17B H 0.1204 -0.2771 0.2662 0.028 Uiso 1 1 calc R
C16B C 0.12011(10) -0.3456(2) 0.34774(11) 0.0307(5) Uani 1 1 d .
H16B H 0.0941 -0.4189 0.3278 0.037 Uiso 1 1 calc R
C15B C 0.14140(12) -0.3235(2) 0.41286(11) 0.0377(5) Uani 1 1 d .
H15B H 0.1307 -0.3816 0.4380 0.045 Uiso 1 1 calc R
C14B C 0.17850(11) -0.2157(2) 0.44088(10) 0.0319(5) Uani 1 1 d .
H14B H 0.1922 -0.1991 0.4854 0.038 Uiso 1 1 calc R
C19B C 0.30519(9) 0.30866(17) 0.33413(9) 0.0196(4) Uani 1 1 d .
H19C H 0.3269 0.3823 0.3628 0.023 Uiso 1 1 calc R
H19D H 0.3003 0.3288 0.2906 0.023 Uiso 1 1 calc R
C20B C 0.34895(9) 0.19338(17) 0.36034(8) 0.0160(4) Uani 1 1 d .
C24B C 0.35566(9) -0.02427(17) 0.37828(8) 0.0172(4) Uani 1 1 d .
H24B H 0.3339 -0.1029 0.3759 0.021 Uiso 1 1 calc R
C23B C 0.42400(9) -0.02270(19) 0.40404(9) 0.0222(4) Uani 1 1 d .
H23B H 0.4491 -0.0989 0.4191 0.027 Uiso 1 1 calc R
C22B C 0.45563(10) 0.09227(19) 0.40757(10) 0.0256(4) Uani 1 1 d .
H22B H 0.5028 0.0960 0.4249 0.031 Uiso 1 1 calc R
C21B C 0.41766(9) 0.20107(19) 0.38565(9) 0.0212(4) Uani 1 1 d .
H21B H 0.4385 0.2808 0.3879 0.025 Uiso 1 1 calc R
C5B C 0.05704(10) 0.12375(19) 0.08723(9) 0.0268(5) Uani 1 1 d .
H5B H 0.0107 0.1203 0.0750 0.032 Uiso 1 1 calc R
C4B C 0.07710(11) 0.1389(2) 0.03974(10) 0.0330(5) Uani 1 1 d .
H4B H 0.0449 0.1436 -0.0046 0.040 Uiso 1 1 calc R
C3B C 0.14442(11) 0.1471(2) 0.05739(9) 0.0285(5) Uani 1 1 d .
H3B H 0.1586 0.1596 0.0252 0.034 Uiso 1 1 calc R
C2B C 0.19115(10) 0.13707(17) 0.12188(9) 0.0200(4) Uani 1 1 d .
H2B H 0.2373 0.1431 0.1334 0.024 Uiso 1 1 calc R
Cl1 Cl 0.07249(2) 0.25147(4) 0.41124(2) 0.01930(10) Uani 1 1 d .
O5 O 0.12864(8) 0.20228(17) 0.46692(7) 0.0450(4) Uani 1 1 d .
O6 O 0.08624(8) 0.37927(15) 0.39944(8) 0.0415(4) Uani 1 1 d .
O7 O 0.01441(7) 0.24936(15) 0.42080(7) 0.0355(4) Uani 1 1 d .
O8 O 0.06115(8) 0.17506(15) 0.35559(7) 0.0353(4) Uani 1 1 d .
Cl2 Cl 0.41122(2) 0.16184(5) 0.58112(2) 0.01973(10) Uani 1 1 d .
O9 O 0.36061(7) 0.07447(14) 0.57792(7) 0.0291(3) Uani 1 1 d .
O10 O 0.42386(7) 0.14116(16) 0.52693(7) 0.0345(4) Uani 1 1 d .
O11 O 0.38747(9) 0.28996(15) 0.57890(9) 0.0455(4) Uani 1 1 d .
O12 O 0.47053(7) 0.14205(18) 0.64049(7) 0.0417(4) Uani 1 1 d .
H1AA H 0.2822(10) 0.0478(19) 0.6056(9) 0.016(5) Uiso 1 1 d .
H3AA H 0.3965(9) 0.0230(18) 0.6816(10) 0.013(5) Uiso 1 1 d .
H1BB H 0.0979(10) 0.144(2) 0.2850(10) 0.022(6) Uiso 1 1 d .
H3BB H 0.1755(10) 0.1122(18) 0.3969(9) 0.018(5) Uiso 1 1 d .

loop_
_atom_site_aniso_label
_atom_site_aniso_U_11
_atom_site_aniso_U_22
_atom_site_aniso_U_33
_atom_site_aniso_U_23
_atom_site_aniso_U_13
_atom_site_aniso_U_12
Ga1 0.01418(10) 0.01252(10) 0.01255(10) 0.00005(7) 0.00551(8) 0.00071(7)
O1A 0.0156(7) 0.0194(7) 0.0141(6) 0.0014(5) 0.0062(5) 0.0020(5)
O2A 0.0213(7) 0.0131(7) 0.0219(7) -0.0022(5) 0.0116(6) -0.0001(5)
N1A 0.0164(8) 0.0171(8) 0.0158(8) -0.0005(6) 0.0082(7) 0.0014(6)
N2A 0.0171(8) 0.0145(8) 0.0150(7) 0.0001(6) 0.0079(6) 0.0009(6)
N4A 0.0132(8) 0.0163(8) 0.0144(7) 0.0005(6) 0.0048(6) 0.0001(6)
N3A 0.0168(8) 0.0168(8) 0.0143(8) 0.0000(6) 0.0060(7) 0.0013(6)
C1A 0.0160(9) 0.0080(9) 0.0203(9) -0.0010(7) 0.0067(8) -0.0015(7)
C6A 0.0175(9) 0.0119(9) 0.0185(9) 0.0000(7) 0.0065(8) -0.0021(7)
C7A 0.0199(10) 0.0191(10) 0.0129(9) -0.0005(7) 0.0050(8) -0.0003(8)
C8A 0.0190(10) 0.0175(10) 0.0171(9) 0.0040(7) 0.0067(8) 0.0003(7)
C9A 0.0183(9) 0.0134(9) 0.0194(9) 0.0025(7) 0.0083(8) 0.0030(7)
C19A 0.0247(10) 0.0156(10) 0.0154(9) -0.0011(7) 0.0090(8) 0.0030(8)
C20A 0.0131(9) 0.0172(10) 0.0173(9) -0.0017(7) 0.0072(7) -0.0002(7)
C24A 0.0164(9) 0.0159(10) 0.0202(10) 0.0014(7) 0.0069(8) 0.0007(7)
C23A 0.0223(10) 0.0220(11) 0.0186(10) 0.0060(8) 0.0078(8) 0.0026(8)
C22A 0.0224(10) 0.0299(11) 0.0134(9) 0.0002(8) 0.0067(8) -0.0017(8)
C21A 0.0214(10) 0.0205(10) 0.0196(10) -0.0039(8) 0.0096(8) -0.0009(8)
C10A 0.0182(9) 0.0179(10) 0.0199(10) -0.0017(8) 0.0084(8) -0.0035(7)
C11A 0.0164(9) 0.0218(10) 0.0188(9) -0.0031(8) 0.0079(8) -0.0043(8)
C12A 0.0171(10) 0.0224(10) 0.0224(10) 0.0005(8) 0.0082(8) 0.0049(8)
C13A 0.0239(10) 0.0182(10) 0.0186(10) 0.0020(8) 0.0091(8) 0.0057(8)
C18A 0.0253(10) 0.0140(9) 0.0146(9) 0.0043(7) 0.0092(8) 0.0046(8)
C17A 0.0291(11) 0.0190(10) 0.0207(10) -0.0001(8) 0.0093(9) 0.0002(8)
C16A 0.0461(14) 0.0237(11) 0.0244(11) -0.0073(9) 0.0155(10) -0.0011(10)
C15A 0.0471(14) 0.0306(13) 0.0326(12) -0.0053(10) 0.0247(11) 0.0092(10)
C14A 0.0307(12) 0.0282(12) 0.0316(12) 0.0020(9) 0.0192(10) 0.0080(9)
C5A 0.0230(10) 0.0195(10) 0.0187(10) -0.0027(8) 0.0064(8) -0.0054(8)
C4A 0.0140(10) 0.0264(11) 0.0287(11) -0.0013(9) 0.0031(9) -0.0031(8)
C3A 0.0193(10) 0.0192(10) 0.0327(11) -0.0039(8) 0.0143(9) -0.0035(8)
C2A 0.0221(10) 0.0134(9) 0.0200(9) -0.0018(7) 0.0107(8) -0.0033(7)
Ga2 0.01346(10) 0.01293(10) 0.01265(10) 0.00073(7) 0.00532(8) 0.00030(7)
O1B 0.0143(6) 0.0206(7) 0.0128(6) 0.0020(5) 0.0046(5) 0.0010(5)
O2B 0.0253(7) 0.0142(7) 0.0189(7) -0.0012(5) 0.0119(6) -0.0042(5)
N1B 0.0163(8) 0.0217(9) 0.0171(8) 0.0018(7) 0.0085(7) 0.0009(6)
N2B 0.0151(8) 0.0147(8) 0.0151(8) 0.0029(6) 0.0059(6) 0.0017(6)
N3B 0.0153(8) 0.0164(8) 0.0162(8) 0.0009(6) 0.0071(7) -0.0004(6)
N4B 0.0157(8) 0.0153(8) 0.0124(7) 0.0006(6) 0.0064(6) 0.0013(6)
C1B 0.0213(10) 0.0103(9) 0.0143(9) -0.0008(7) 0.0050(8) 0.0008(7)
C6B 0.0205(10) 0.0133(9) 0.0188(9) -0.0016(7) 0.0053(8) 0.0019(7)
C7B 0.0147(9) 0.0225(10) 0.0217(10) -0.0031(8) 0.0035(8) -0.0034(8)
C8B 0.0181(10) 0.0193(10) 0.0206(10) 0.0011(8) 0.0058(8) 0.0051(8)
C9B 0.0197(10) 0.0147(9) 0.0174(9) 0.0052(7) 0.0061(8) 0.0048(7)
C10B 0.0221(10) 0.0158(10) 0.0178(9) -0.0032(7) 0.0097(8) -0.0014(7)
C11B 0.0209(10) 0.0178(10) 0.0150(9) -0.0035(7) 0.0075(8) -0.0023(7)
C12B 0.0253(10) 0.0172(10) 0.0151(9) 0.0024(7) 0.0092(8) -0.0006(8)
C13B 0.0204(10) 0.0170(10) 0.0209(10) 0.0033(8) 0.0089(8) 0.0004(7)
C18B 0.0138(9) 0.0154(9) 0.0200(9) 0.0031(7) 0.0061(8) 0.0015(7)
C17B 0.0201(10) 0.0203(10) 0.0253(10) 0.0001(8) 0.0064(9) -0.0016(8)
C16B 0.0254(11) 0.0232(11) 0.0387(13) -0.0006(9) 0.0107(10) -0.0103(9)
C15B 0.0489(15) 0.0297(13) 0.0399(13) 0.0050(10) 0.0251(12) -0.0134(11)
C14B 0.0448(13) 0.0293(12) 0.0249(11) 0.0009(9) 0.0188(10) -0.0087(10)
C19B 0.0184(10) 0.0154(10) 0.0260(10) 0.0034(8) 0.0113(8) -0.0016(7)
C20B 0.0179(9) 0.0175(10) 0.0130(9) -0.0009(7) 0.0075(8) -0.0010(7)
C24B 0.0231(10) 0.0137(9) 0.0157(9) -0.0005(7) 0.0096(8) 0.0010(7)
C23B 0.0210(10) 0.0231(11) 0.0199(10) 0.0019(8) 0.0073(8) 0.0077(8)
C22B 0.0155(10) 0.0322(12) 0.0276(11) -0.0005(9) 0.0087(9) 0.0017(8)
C21B 0.0187(10) 0.0220(10) 0.0238(10) -0.0002(8) 0.0105(8) -0.0032(8)
C5B 0.0210(11) 0.0274(11) 0.0218(10) -0.0052(8) 0.0013(9) 0.0047(8)
C4B 0.0359(13) 0.0379(13) 0.0134(10) -0.0024(9) 0.0013(9) 0.0099(10)
C3B 0.0428(13) 0.0257(11) 0.0162(10) 0.0007(8) 0.0130(10) 0.0049(9)
C2B 0.0262(11) 0.0142(9) 0.0194(10) -0.0016(7) 0.0102(8) -0.0002(8)
Cl1 0.0191(2) 0.0231(2) 0.0171(2) 0.00380(18) 0.00962(19) 0.00296(18)
O5 0.0327(9) 0.0682(12) 0.0302(9) 0.0203(8) 0.0113(7) 0.0207(8)
O6 0.0501(10) 0.0261(9) 0.0469(10) 0.0032(7) 0.0214(8) -0.0059(7)
O7 0.0269(8) 0.0501(10) 0.0383(9) -0.0045(7) 0.0225(7) 0.0017(7)
O8 0.0423(9) 0.0399(9) 0.0329(8) -0.0114(7) 0.0251(8) -0.0061(7)
Cl2 0.0130(2) 0.0313(3) 0.0154(2) -0.00362(18) 0.00695(18) -0.00158(18)
O9 0.0240(8) 0.0378(9) 0.0238(7) -0.0003(6) 0.0096(6) -0.0068(6)
O10 0.0262(8) 0.0608(11) 0.0208(7) 0.0002(7) 0.0146(6) 0.0038(7)
O11 0.0541(11) 0.0294(9) 0.0588(11) -0.0052(8) 0.0310(9) 0.0002(8)
O12 0.0193(8) 0.0803(13) 0.0195(8) 0.0001(8) 0.0039(6) -0.0041(8)

loop_
_atom_type_symbol
_atom_type_description
_atom_type_scat_dispersion_real
_atom_type_scat_dispersion_imag
_atom_type_scat_source
C C 0.0033 0.0016 'International Tables Vol C Tables 4.2.6.8 and 6.1.1.4'
H H 0.0000 0.0000 'International Tables Vol C Tables 4.2.6.8 and 6.1.1.4'
N N 0.0061 0.0033 'International Tables Vol C Tables 4.2.6.8 and 6.1.1.4'
O O 0.0106 0.0060 'International Tables Vol C Tables 4.2.6.8 and 6.1.1.4'
Cl Cl 0.1484 0.1585 'International Tables Vol C Tables 4.2.6.8 and 6.1.1.4'
Ga Ga 0.2307 1.6083 'International Tables Vol C Tables 4.2.6.8 and 6.1.1.4'

loop_
_geom_angle_atom_site_label_1
_geom_angle_atom_site_label_2
_geom_angle_atom_site_label_3
_geom_angle
O2A Ga1 O1A 95.91(5)
O2A Ga1 N1A 97.63(6)
O1A Ga1 N1A 90.74(5)
O2A Ga1 N4A 99.89(6)
O1A Ga1 N4A 85.13(5)
N1A Ga1 N4A 162.32(6)
O2A Ga1 N3A 90.42(5)
O1A Ga1 N3A 172.65(6)
N1A Ga1 N3A 92.12(6)
N4A Ga1 N3A 90.12(6)
O2A Ga1 N2A 171.92(5)
O1A Ga1 N2A 92.15(5)
N1A Ga1 N2A 82.85(6)
N4A Ga1 N2A 80.14(6)
N3A Ga1 N2A 81.50(6)
C1A O1A Ga1 130.57(11)
C18A O2A Ga1 126.56(11)
C7A N1A C8A 114.92(14)
C7A N1A Ga1 109.65(11)
C8A N1A Ga1 110.96(11)
C7A N1A H1AA 106.4(13)
C8A N1A H1AA 106.0(13)
Ga1 N1A H1AA 108.6(13)
C19A N2A C9A 111.77(13)
C19A N2A C10A 111.36(14)
C9A N2A C10A 112.69(14)
C19A N2A Ga1 106.99(10)
C9A N2A Ga1 104.29(11)
C10A N2A Ga1 109.31(10)
C20A N4A C24A 119.31(15)
C20A N4A Ga1 113.60(11)
C24A N4A Ga1 126.90(12)
C11A N3A C12A 113.50(14)
C11A N3A Ga1 107.57(11)
C12A N3A Ga1 113.40(11)
C11A N3A H3AA 106.6(13)
C12A N3A H3AA 107.5(13)
Ga1 N3A H3AA 107.9(13)
O1A C1A C2A 118.30(16)
O1A C1A C6A 123.78(15)
C2A C1A C6A 117.90(16)
C5A C6A C1A 119.71(16)
C5A C6A C7A 119.07(16)
C1A C6A C7A 121.07(16)
N1A C7A C6A 114.02(14)
N1A C7A H7A1 108.7
C6A C7A H7A1 108.7
N1A C7A H7A2 108.7
C6A C7A H7A2 108.7
H7A1 C7A H7A2 107.6
N1A C8A C9A 111.33(14)
N1A C8A H8A1 109.4
C9A C8A H8A1 109.4
N1A C8A H8A2 109.4
C9A C8A H8A2 109.4
H8A1 C8A H8A2 108.0
N2A C9A C8A 110.93(14)
N2A C9A H9A1 109.5
C8A C9A H9A1 109.5
N2A C9A H9A2 109.5
C8A C9A H9A2 109.5
H9A1 C9A H9A2 108.0
N2A C19A C20A 112.14(14)
N2A C19A H19A 109.2
C20A C19A H19A 109.2
N2A C19A H19B 109.2
C20A C19A H19B 109.2
H19A C19A H19B 107.9
N4A C20A C21A 121.34(17)
N4A C20A C19A 117.47(15)
C21A C20A C19A 121.16(16)
N4A C24A C23A 121.99(17)
N4A C24A H24A 119.0
C23A C24A H24A 119.0
C24A C23A C22A 118.76(17)
C24A C23A H23A 120.6
C22A C23A H23A 120.6
C21A C22A C23A 119.27(17)
C21A C22A H22A 120.4
C23A C22A H22A 120.4
C22A C21A C20A 119.31(17)
C22A C21A H21A 120.3
C20A C21A H21A 120.3
N2A C10A C11A 110.61(14)
N2A C10A H10A 109.5
C11A C10A H10A 109.5
N2A C10A H10B 109.5
C11A C10A H10B 109.5
H10A C10A H10B 108.1
N3A C11A C10A 107.52(14)
N3A C11A H11A 110.2
C10A C11A H11A 110.2
N3A C11A H11B 110.2
C10A C11A H11B 110.2
H11A C11A H11B 108.5
N3A C12A C13A 110.40(15)
N3A C12A H12A 109.6
C13A C12A H12A 109.6
N3A C12A H12B 109.6
C13A C12A H12B 109.6
H12A C12A H12B 108.1
C14A C13A C18A 119.25(18)
C14A C13A C12A 120.65(17)
C18A C13A C12A 120.05(16)
O2A C18A C17A 118.95(17)
O2A C18A C13A 122.21(16)
C17A C18A C13A 118.78(17)
C16A C17A C18A 120.48(19)
C16A C17A H17A 119.8
C18A C17A H17A 119.8
C15A C16A C17A 120.9(2)
C15A C16A H16A 119.5
C17A C16A H16A 119.5
C16A C15A C14A 119.05(19)
C16A C15A H15A 120.5
C14A C15A H15A 120.5
C15A C14A C13A 121.45(19)
C15A C14A H14A 119.3
C13A C14A H14A 119.3
C6A C5A C4A 121.66(18)
C6A C5A H5A 119.2
C4A C5A H5A 119.2
C3A C4A C5A 118.81(18)
C3A C4A H4A 120.6
C5A C4A H4A 120.6
C2A C3A C4A 120.51(17)
C2A C3A H3A 119.7
C4A C3A H3A 119.7
C3A C2A C1A 121.41(17)
C3A C2A H2A 119.3
C1A C2A H2A 119.3
O2B Ga2 O1B 95.40(5)
O2B Ga2 N4B 98.72(6)
O1B Ga2 N4B 86.17(5)
O2B Ga2 N1B 99.21(6)
O1B Ga2 N1B 90.11(6)
N4B Ga2 N1B 161.95(6)
O2B Ga2 N3B 91.32(5)
O1B Ga2 N3B 172.58(6)
N4B Ga2 N3B 89.70(6)
N1B Ga2 N3B 91.93(6)
O2B Ga2 N2B 173.25(5)
O1B Ga2 N2B 91.15(5)
N4B Ga2 N2B 80.03(6)
N1B Ga2 N2B 82.40(6)
N3B Ga2 N2B 82.06(6)
C1B O1B Ga2 129.98(11)
C18B O2B Ga2 128.53(11)
C7B N1B C8B 115.06(15)
C7B N1B Ga2 109.62(11)
C8B N1B Ga2 110.94(11)
C7B N1B H1BB 103.7(15)
C8B N1B H1BB 108.2(15)
Ga2 N1B H1BB 109.0(15)
C19B N2B C9B 111.60(13)
C19B N2B C10B 112.20(14)
C9B N2B C10B 112.14(14)
C19B N2B Ga2 107.31(10)
C9B N2B Ga2 104.37(11)
C10B N2B Ga2 108.76(10)
C11B N3B C12B 112.44(14)
C11B N3B Ga2 107.49(10)
C12B N3B Ga2 112.65(11)
C11B N3B H3BB 108.1(13)
C12B N3B H3BB 106.6(13)
Ga2 N3B H3BB 109.4(13)
C20B N4B C24B 119.07(15)
C20B N4B Ga2 114.50(11)
C24B N4B Ga2 126.35(12)
O1B C1B C2B 117.99(16)
O1B C1B C6B 123.71(16)
C2B C1B C6B 118.27(17)
C5B C6B C1B 119.21(17)
C5B C6B C7B 118.65(17)
C1B C6B C7B 122.08(16)
N1B C7B C6B 113.14(15)
N1B C7B H7B1 109.0
C6B C7B H7B1 109.0
N1B C7B H7B2 109.0
C6B C7B H7B2 109.0
H7B1 C7B H7B2 107.8
N1B C8B C9B 112.24(14)
N1B C8B H8B1 109.2
C9B C8B H8B1 109.2
N1B C8B H8B2 109.2
C9B C8B H8B2 109.2
H8B1 C8B H8B2 107.9
N2B C9B C8B 110.23(14)
N2B C9B H9B1 109.6
C8B C9B H9B1 109.6
N2B C9B H9B2 109.6
C8B C9B H9B2 109.6
H9B1 C9B H9B2 108.1
N2B C10B C11B 110.61(14)
N2B C10B H10C 109.5
C11B C10B H10C 109.5
N2B C10B H10D 109.5
C11B C10B H10D 109.5
H10C C10B H10D 108.1
N3B C11B C10B 108.59(14)
N3B C11B H11C 110.0
C10B C11B H11C 110.0
N3B C11B H11D 110.0
C10B C11B H11D 110.0
H11C C11B H11D 108.4
N3B C12B C13B 111.89(15)
N3B C12B H12C 109.2
C13B C12B H12C 109.2
N3B C12B H12D 109.2
C13B C12B H12D 109.2
H12C C12B H12D 107.9
C14B C13B C18B 118.98(18)
C14B C13B C12B 119.74(17)
C18B C13B C12B 121.17(16)
O2B C18B C17B 118.38(16)
O2B C18B C13B 122.81(16)
C17B C18B C13B 118.72(16)
C16B C17B C18B 120.70(18)
C16B C17B H17B 119.7
C18B C17B H17B 119.7
C15B C16B C17B 120.66(19)
C15B C16B H16B 119.7
C17B C16B H16B 119.7
C16B C15B C14B 118.89(19)
C16B C15B H15B 120.6
C14B C15B H15B 120.6
C15B C14B C13B 121.98(19)
C15B C14B H14B 119.0
C13B C14B H14B 119.0
N2B C19B C20B 112.13(14)
N2B C19B H19C 109.2
C20B C19B H19C 109.2
N2B C19B H19D 109.2
C20B C19B H19D 109.2
H19C C19B H19D 107.9
N4B C20B C21B 121.35(17)
N4B C20B C19B 117.07(15)
C21B C20B C19B 121.54(16)
N4B C24B C23B 122.28(17)
N4B C24B H24B 118.9
C23B C24B H24B 118.9
C24B C23B C22B 118.73(17)
C24B C23B H23B 120.6
C22B C23B H23B 120.6
C21B C22B C23B 119.06(17)
C21B C22B H22B 120.5
C23B C22B H22B 120.5
C22B C21B C20B 119.50(18)
C22B C21B H21B 120.2
C20B C21B H21B 120.2
C4B C5B C6B 121.49(19)
C4B C5B H5B 119.3
C6B C5B H5B 119.3
C3B C4B C5B 119.44(19)
C3B C4B H4B 120.3
C5B C4B H4B 120.3
C2B C3B C4B 120.03(19)
C2B C3B H3B 120.0
C4B C3B H3B 120.0
C3B C2B C1B 121.50(18)
C3B C2B H2B 119.2
C1B C2B H2B 119.2
O5 Cl1 O7 110.36(9)
O5 Cl1 O6 109.46(10)
O7 Cl1 O6 109.90(10)
O5 Cl1 O8 109.12(10)
O7 Cl1 O8 109.66(9)
O6 Cl1 O8 108.31(9)
O12 Cl2 O10 110.49(9)
O12 Cl2 O9 108.94(9)
O10 Cl2 O9 109.52(9)
O12 Cl2 O11 109.77(11)
O10 Cl2 O11 109.43(10)
O9 Cl2 O11 108.66(9)

loop_
_geom_bond_atom_site_label_1
_geom_bond_atom_site_label_2
_geom_bond_distance
Ga1 O2A 1.8800(12)
Ga1 O1A 1.9021(12)
Ga1 N1A 2.0900(15)
Ga1 N4A 2.0941(14)
Ga1 N3A 2.1203(15)
Ga1 N2A 2.1329(15)
O1A C1A 1.336(2)
O2A C18A 1.348(2)
N1A C7A 1.494(2)
N1A C8A 1.495(2)
N1A H1AA 0.866(19)
N2A C19A 1.484(2)
N2A C9A 1.484(2)
N2A C10A 1.493(2)
N4A C20A 1.341(2)
N4A C24A 1.347(2)
N3A C11A 1.478(2)
N3A C12A 1.481(2)
N3A H3AA 0.84(2)
C1A C2A 1.408(2)
C1A C6A 1.409(3)
C6A C5A 1.388(3)
C6A C7A 1.503(2)
C7A H7A1 0.9900
C7A H7A2 0.9900
C8A C9A 1.525(2)
C8A H8A1 0.9900
C8A H8A2 0.9900
C9A H9A1 0.9900
C9A H9A2 0.9900
C19A C20A 1.500(2)
C19A H19A 0.9900
C19A H19B 0.9900
C20A C21A 1.387(3)
C24A C23A 1.377(3)
C24A H24A 0.9500
C23A C22A 1.386(3)
C23A H23A 0.9500
C22A C21A 1.376(3)
C22A H22A 0.9500
C21A H21A 0.9500
C10A C11A 1.516(3)
C10A H10A 0.9900
C10A H10B 0.9900
C11A H11A 0.9900
C11A H11B 0.9900
C12A C13A 1.502(3)
C12A H12A 0.9900
C12A H12B 0.9900
C13A C14A 1.393(3)
C13A C18A 1.405(3)
C18A C17A 1.401(3)
C17A C16A 1.383(3)
C17A H17A 0.9500
C16A C15A 1.378(3)
C16A H16A 0.9500
C15A C14A 1.384(3)
C15A H15A 0.9500
C14A H14A 0.9500
C5A C4A 1.389(3)
C5A H5A 0.9500
C4A C3A 1.387(3)
C4A H4A 0.9500
C3A C2A 1.378(3)
C3A H3A 0.9500
C2A H2A 0.9500
Ga2 O2B 1.8753(12)
Ga2 O1B 1.9003(12)
Ga2 N4B 2.0838(14)
Ga2 N1B 2.0870(15)
Ga2 N3B 2.1220(14)
Ga2 N2B 2.1389(15)
O1B C1B 1.338(2)
O2B C18B 1.348(2)
N1B C7B 1.495(2)
N1B C8B 1.496(2)
N1B H1BB 0.82(2)
N2B C19B 1.482(2)
N2B C9B 1.487(2)
N2B C10B 1.492(2)
N3B C11B 1.481(2)
N3B C12B 1.484(2)
N3B H3BB 0.87(2)
N4B C20B 1.340(2)
N4B C24B 1.347(2)
C1B C2B 1.401(3)
C1B C6B 1.409(3)
C6B C5B 1.395(3)
C6B C7B 1.504(3)
C7B H7B1 0.9900
C7B H7B2 0.9900
C8B C9B 1.523(3)
C8B H8B1 0.9900
C8B H8B2 0.9900
C9B H9B1 0.9900
C9B H9B2 0.9900
C10B C11B 1.512(2)
C10B H10C 0.9900
C10B H10D 0.9900
C11B H11C 0.9900
C11B H11D 0.9900
C12B C13B 1.503(3)
C12B H12C 0.9900
C12B H12D 0.9900
C13B C14B 1.389(3)
C13B C18B 1.409(3)
C18B C17B 1.397(3)
C17B C16B 1.386(3)
C17B H17B 0.9500
C16B C15B 1.380(3)
C16B H16B 0.9500
C15B C14B 1.380(3)
C15B H15B 0.9500
C14B H14B 0.9500
C19B C20B 1.502(2)
C19B H19C 0.9900
C19B H19D 0.9900
C20B C21B 1.384(2)
C24B C23B 1.373(3)
C24B H24B 0.9500
C23B C22B 1.386(3)
C23B H23B 0.9500
C22B C21B 1.377(3)
C22B H22B 0.9500
C21B H21B 0.9500
C5B C4B 1.383(3)
C5B H5B 0.9500
C4B C3B 1.382(3)
C4B H4B 0.9500
C3B C2B 1.382(3)
C3B H3B 0.9500
C2B H2B 0.9500
Cl1 O5 1.4257(15)
Cl1 O7 1.4280(14)
Cl1 O6 1.4329(16)
Cl1 O8 1.4414(14)
Cl2 O12 1.4257(15)
Cl2 O10 1.4313(13)
Cl2 O9 1.4406(14)
Cl2 O11 1.4410(16)
